data_4124873
loop_
_publ_author_name
'Yamaguchi, Tetsuo'
'Kobayashi, Yoichi'
'Abe, Jiro'

_publ_section_title
;
 Fast Negative Photochromism of 1,1'-Binaphthyl-Bridged
 Phenoxyl-Imidazolyl Radical Complex.
;
_journal_issue 3
_journal_name_full 'Journal of the American Chemical Society'
_journal_page_first 906
_journal_page_last 913
_journal_paper_doi 10.1021/jacs.5b10924
_journal_volume 138
_journal_year 2016
_chemical_formula_sum 'C53 H48 N2 O3'
_chemical_formula_weight 760.93
_space_group_crystal_system monoclinic
_space_group_IT_number 14
_space_group_name_Hall '-P 2yn'
_space_group_name_H-M_alt 'P 1 21/n 1'
_symmetry_space_group_name_Hall '-P 2yn'
_symmetry_space_group_name_H-M 'P 1 21/n 1'
_atom_sites_solution_hydrogens geom
_atom_sites_solution_primary direct
_atom_sites_solution_secondary difmap
_cell_angle_alpha 90
_cell_angle_beta 99.557(14)
_cell_angle_gamma 90
_cell_formula_units_Z 4
_cell_length_a 10.089(9)
_cell_length_b 18.210(15)
_cell_length_c 22.72(2)
_cell_measurement_reflns_used 2277
_cell_measurement_temperature 90.0
_cell_measurement_theta_max 22.7299
_cell_measurement_theta_min 2.3313
_cell_volume 4116(6)
_computing_cell_refinement 'SAINT V8.32B (Bruker AXS Inc., 2013)'
_computing_data_collection 'Bruker SMART APEXII'
_computing_data_reduction 'SAINT V8.32B (Bruker AXS Inc., 2013)'
_computing_molecular_graphics 'XSHELL V6.3.1 (Bruker AXS)'
_computing_publication_material 'Generate Report (Bruker AXS)'
_computing_structure_refinement 'SHELXL-2013 (Sheldrick, 2013)'
_diffrn_ambient_temperature 90.0
_diffrn_detector_area_resol_mean 8.3333
_diffrn_measured_fraction_theta_full 0.991
_diffrn_measured_fraction_theta_max 0.991
_diffrn_measurement_device_type 'Bruker D8 goniometer'
_diffrn_measurement_method 'omega scans'
_diffrn_radiation_monochromator graphite
_diffrn_radiation_type MoK\a
_diffrn_radiation_wavelength 0.71073
_diffrn_reflns_av_R_equivalents 0.0701
_diffrn_reflns_limit_h_max 12
_diffrn_reflns_limit_h_min -9
_diffrn_reflns_limit_k_max 21
_diffrn_reflns_limit_k_min -21
_diffrn_reflns_limit_l_max 19
_diffrn_reflns_limit_l_min -27
_diffrn_reflns_number 19591
_diffrn_reflns_theta_full 25.37
_diffrn_reflns_theta_max 25.37
_diffrn_reflns_theta_min 1.44
_diffrn_source 'sealed tube'
_exptl_absorpt_coefficient_mu 0.075
_exptl_absorpt_correction_T_max 0.98
_exptl_absorpt_correction_T_min 0.83
_exptl_absorpt_correction_type empirical
_exptl_absorpt_process_details 'SADABS Sheldrick 1996'
_exptl_crystal_colour red
_exptl_crystal_density_diffrn 1.228
_exptl_crystal_density_method 'not measured'
_exptl_crystal_description plate
_exptl_crystal_F_000 1616
_exptl_crystal_size_max 0.360
_exptl_crystal_size_mid 0.360
_exptl_crystal_size_min 0.250
_refine_diff_density_max 0.371
_refine_diff_density_min -0.492
_refine_ls_extinction_coef 0.0047(7)
_refine_ls_extinction_method SHELXL
_refine_ls_goodness_of_fit_ref 0.986
_refine_ls_hydrogen_treatment mixed
_refine_ls_matrix_type full
_refine_ls_number_parameters 532
_refine_ls_number_reflns 7469
_refine_ls_number_restraints 0
_refine_ls_restrained_S_all 0.986
_refine_ls_R_factor_all 0.1400
_refine_ls_R_factor_gt 0.0658
_refine_ls_shift/su_max 0.003
_refine_ls_shift/su_mean 0.000
_refine_ls_structure_factor_coef Fsqd
_refine_ls_weighting_details 'w=1/[\s^2^(Fo^2^)+(0.0989P)^2^] where P=(Fo^2^+2Fc^2^)/3'
_refine_ls_weighting_scheme calc
_refine_ls_wR_factor_gt 0.1585
_refine_ls_wR_factor_ref 0.1937
_reflns_number_gt 3966
_reflns_number_total 7469
_reflns_threshold_expression 'I > 2\s(I)'
_cod_data_source_file ja5b10924_si_005.cif
_cod_data_source_block I
_cod_depositor_comments 'Adding full bibliography for 4124871--4124873.cif.'
_cod_original_cell_volume 4116.(6)
_cod_database_code 4124873

loop_
_space_group_symop_operation_xyz
'x, y, z'
'-x+1/2, y+1/2, -z+1/2'
'-x, -y, -z'
'x-1/2, -y-1/2, z-1/2'

loop_
_atom_site_type_symbol
_atom_site_label
_atom_site_fract_x
_atom_site_fract_y
_atom_site_fract_z
_atom_site_U_iso_or_equiv
_atom_site_adp_type
_atom_site_calc_flag
_atom_site_refinement_flags_adp
_atom_site_refinement_flags_posn
_atom_site_occupancy
N N2 0.0752(2) 0.21524(13) 0.06169(12) 0.0230(6) Uani d . . 1
N N1 0.1057(2) 0.27951(14) -0.01953(12) 0.0258(7) Uani d . . 1
C C3 -0.0206(3) 0.19712(16) 0.10239(14) 0.0216(7) Uani d . . 1
C C4 0.2120(3) 0.23149(16) -0.00214(15) 0.0245(8) Uani d . . 1
C C5 0.4031(3) 0.12433(17) 0.04334(16) 0.0297(9) Uani d . . 1
C C6 0.1228(3) 0.33719(16) 0.15171(15) 0.0246(8) Uani d . . 1
H H6 0.0659 0.3392 0.114 0.03 Uiso calc U R 1
C C7 0.2904(3) 0.13567(16) 0.07303(16) 0.0259(8) Uani d . . 1
C C8 -0.2620(3) 0.25950(17) 0.09693(15) 0.0254(8) Uani d . . 1
C C9 0.1958(3) 0.19073(16) 0.04715(15) 0.0231(7) Uani d . . 1
C C10 -0.1976(3) 0.33757(17) -0.00403(16) 0.0301(8) Uani d . . 1
H H10 -0.1755 0.3632 -0.0375 0.036 Uiso calc U R 1
C C11 0.3245(3) 0.22108(18) -0.03186(16) 0.0296(8) Uani d . . 1
C C12 0.0433(3) 0.20946(16) 0.16760(15) 0.0222(7) Uani d . . 1
C C13 -0.1797(3) -0.02037(17) 0.05962(17) 0.0309(9) Uani d . . 1
H H13 -0.2164 -0.0678 0.05 0.037 Uiso calc U R 1
O O3 0.3678(2) 0.44542(13) 0.24500(13) 0.0519(8) Uani d . . 1
C C15 -0.0876(3) 0.06920(16) 0.13349(15) 0.0250(8) Uani d . . 1
C C16 -0.1432(3) 0.00007(17) 0.11832(16) 0.0287(8) Uani d . . 1
H H16 -0.156 -0.0333 0.149 0.034 Uiso calc U R 1
C C17 0.2148(3) 0.26915(17) 0.24189(15) 0.0272(8) Uani d . . 1
H H17 0.214 0.2269 0.2663 0.033 Uiso calc U R 1
C C18 -0.3020(3) 0.22045(17) 0.14498(16) 0.0281(8) Uani d . . 1
H H18 -0.2415 0.187 0.1675 0.034 Uiso calc U R 1
C C19 -0.0407(3) 0.08977(17) 0.19492(15) 0.0283(8) Uani d . . 1
H H19 -0.0546 0.0568 0.2257 0.034 Uiso calc U R 1
C C20 -0.4820(3) 0.3187(2) 0.07997(18) 0.0373(9) Uani d . . 1
H H20 -0.5442 0.352 0.0583 0.045 Uiso calc U R 1
C C21 0.0217(3) 0.15384(17) 0.20983(15) 0.0274(8) Uani d . . 1
H H21 0.0536 0.163 0.2509 0.033 Uiso calc U R 1
C C22 -0.1351(3) 0.25139(16) 0.07743(15) 0.0235(8) Uani d . . 1
C C23 -0.1114(3) 0.09782(17) 0.02916(16) 0.0261(8) Uani d . . 1
H H23 -0.1022 0.1317 -0.0017 0.031 Uiso calc U R 1
C C24 0.0260(3) 0.26655(16) 0.01938(15) 0.0227(7) Uani d . . 1
C C25 -0.1054(3) 0.28883(16) 0.02910(15) 0.0240(8) Uani d . . 1
C C26 0.1233(3) 0.27078(16) 0.18593(15) 0.0235(7) Uani d . . 1
C C27 0.2758(3) 0.09337(17) 0.12290(16) 0.0284(8) Uani d . . 1
H H27 0.2003 0.1012 0.1422 0.034 Uiso calc U R 1
C C28 0.3014(3) 0.32348(17) 0.26199(15) 0.0259(8) Uani d . . 1
C C29 -0.1628(3) 0.02810(17) 0.01436(17) 0.0305(8) Uani d . . 1
H H29 -0.1861 0.0139 -0.0263 0.037 Uiso calc U R 1
C C30 0.3689(3) 0.04069(18) 0.14441(18) 0.0385(9) Uani d . . 1
H H30 0.3584 0.0126 0.1786 0.046 Uiso calc U R 1
C C31 -0.3202(3) 0.34695(18) 0.01351(17) 0.0350(9) Uani d . . 1
H H31 -0.3835 0.3795 -0.0084 0.042 Uiso calc U R 1
C C32 0.4208(3) 0.16685(17) -0.00860(17) 0.0306(9) Uani d . . 1
C C33 0.2946(3) 0.39250(17) 0.22697(16) 0.0306(8) Uani d . . 1
C C34 0.1983(3) 0.39700(17) 0.16993(16) 0.0283(8) Uani d . . 1
C C35 -0.0733(3) 0.11868(16) 0.08821(15) 0.0231(8) Uani d . . 1
C C36 -0.4271(3) 0.23061(19) 0.15925(17) 0.0348(9) Uani d . . 1
H H36 -0.4533 0.2038 0.1913 0.042 Uiso calc U R 1
C C37 -0.5176(3) 0.2809(2) 0.12652(18) 0.0387(10) Uani d . . 1
H H37 -0.6038 0.2884 0.1371 0.046 Uiso calc U R 1
C C38 -0.3549(3) 0.30955(17) 0.06318(16) 0.0302(8) Uani d . . 1
C C39 0.3400(3) 0.26164(19) -0.08253(18) 0.0369(9) Uani d . . 1
H H39 0.2748 0.2977 -0.0972 0.044 Uiso calc U R 1
O O2 0.7757(3) 0.47145(16) 0.16108(16) 0.0681(9) Uani d . . 1
C C41 0.4782(3) 0.02875(19) 0.11591(19) 0.0416(10) Uani d . . 1
H H41 0.5423 -0.0079 0.1305 0.05 Uiso calc U R 1
C C42 0.4946(3) 0.06932(18) 0.06698(17) 0.0352(9) Uani d . . 1
H H42 0.5704 0.06 0.0483 0.042 Uiso calc U R 1
C C43 0.4059(3) 0.31575(18) 0.31842(16) 0.0318(9) Uani d . . 1
C C44 0.5484(3) 0.32499(19) 0.30333(16) 0.0361(9) Uani d . . 1
H H44A 0.567 0.2848 0.2772 0.054 Uiso calc U R 1
H H44B 0.6143 0.324 0.3402 0.054 Uiso calc U R 1
H H44C 0.5544 0.372 0.283 0.054 Uiso calc U R 1
C C45 0.1869(3) 0.46902(17) 0.13470(17) 0.0323(9) Uani d . . 1
C C46 0.5287(4) 0.1561(2) -0.0398(2) 0.0466(11) Uani d . . 1
H H46 0.5944 0.1198 -0.0263 0.056 Uiso calc U R 1
C C47 0.0835(4) 0.46299(19) 0.07813(19) 0.0487(11) Uani d . . 1
H H47A 0.1088 0.423 0.0533 0.073 Uiso calc U R 1
H H47B 0.0801 0.5093 0.056 0.073 Uiso calc U R 1
H H47C -0.005 0.4527 0.0886 0.073 Uiso calc U R 1
C C48 0.5409(4) 0.1967(2) -0.0892(2) 0.0587(13) Uani d . . 1
H H48 0.6154 0.1882 -0.109 0.07 Uiso calc U R 1
C C49 0.1409(4) 0.53038(18) 0.17282(19) 0.0445(10) Uani d . . 1
H H49A 0.0568 0.5159 0.1858 0.067 Uiso calc U R 1
H H49B 0.1266 0.5755 0.1492 0.067 Uiso calc U R 1
H H49C 0.2101 0.5389 0.2079 0.067 Uiso calc U R 1
C C50 0.3839(4) 0.3743(2) 0.36444(17) 0.0454(10) Uani d . . 1
H H50A 0.3922 0.4233 0.3475 0.068 Uiso calc U R 1
H H50B 0.4516 0.3685 0.4004 0.068 Uiso calc U R 1
H H50C 0.294 0.3686 0.3748 0.068 Uiso calc U R 1
C C51 0.3991(4) 0.2403(2) 0.34678(18) 0.0545(12) Uani d . . 1
H H51A 0.3099 0.2332 0.3576 0.082 Uiso calc U R 1
H H51B 0.4677 0.2369 0.3827 0.082 Uiso calc U R 1
H H51C 0.4152 0.2023 0.3183 0.082 Uiso calc U R 1
C C52 0.4469(4) 0.2504(2) -0.1115(2) 0.0517(11) Uani d . . 1
H H52 0.4569 0.2784 -0.1457 0.062 Uiso calc U R 1
C C53 0.3220(4) 0.49007(19) 0.1170(2) 0.0461(11) Uani d . . 1
H H53A 0.39 0.4947 0.153 0.069 Uiso calc U R 1
H H53B 0.3128 0.537 0.0957 0.069 Uiso calc U R 1
H H53C 0.3494 0.452 0.0911 0.069 Uiso calc U R 1
O O1 0.6542(4) 0.5723(2) 0.16683(19) 0.0981(13) Uani d . . 1
C C55 0.7793(5) 0.4601(3) 0.2249(2) 0.0695(14) Uani d . . 1
H H55A 0.6869 0.4576 0.2342 0.083 Uiso calc U R 1
H H55B 0.8274 0.501 0.248 0.083 Uiso calc U R 1
C C56 0.8518(5) 0.3889(2) 0.2406(2) 0.0730(15) Uani d . . 1
H H56A 0.8088 0.3499 0.2145 0.109 Uiso calc U R 1
H H56B 0.848 0.3764 0.2822 0.109 Uiso calc U R 1
H H56C 0.9458 0.3939 0.2353 0.109 Uiso calc U R 1
C C57 0.7112(5) 0.5308(2) 0.1384(2) 0.0597(13) Uani d . . 1
C C58 0.7129(6) 0.5411(3) 0.0725(2) 0.0913(18) Uani d . . 1
H H58A 0.6301 0.5659 0.054 0.137 Uiso calc U R 1
H H58B 0.7189 0.4931 0.0537 0.137 Uiso calc U R 1
H H58C 0.7907 0.5711 0.0671 0.137 Uiso calc U R 1

loop_
_atom_site_aniso_label
_atom_site_aniso_U_11
_atom_site_aniso_U_22
_atom_site_aniso_U_33
_atom_site_aniso_U_12
_atom_site_aniso_U_13
_atom_site_aniso_U_23
N2 0.0176(13) 0.0209(14) 0.0288(17) 0.0026(11) -0.0008(12) 0.0010(12)
N1 0.0241(14) 0.0246(15) 0.0269(17) -0.0007(12) -0.0011(12) -0.0029(12)
C3 0.0166(16) 0.0188(16) 0.028(2) -0.0018(13) -0.0001(14) -0.0062(14)
C4 0.0203(17) 0.0199(17) 0.032(2) -0.0006(13) 0.0005(14) -0.0032(15)
C5 0.0177(17) 0.0259(18) 0.043(2) -0.0012(14) -0.0029(15) -0.0122(16)
C6 0.0236(17) 0.0215(17) 0.027(2) 0.0026(14) 0.0000(14) 0.0013(15)
C7 0.0187(16) 0.0197(17) 0.036(2) -0.0022(13) -0.0054(15) -0.0072(16)
C8 0.0206(17) 0.0221(17) 0.031(2) -0.0007(13) -0.0025(15) -0.0086(15)
C9 0.0175(16) 0.0200(17) 0.030(2) -0.0009(13) -0.0012(14) -0.0053(15)
C10 0.0288(19) 0.0222(18) 0.036(2) 0.0018(14) -0.0028(16) 0.0015(16)
C11 0.0238(18) 0.0254(18) 0.039(2) -0.0070(14) 0.0048(16) -0.0071(16)
C12 0.0171(16) 0.0190(17) 0.029(2) 0.0024(13) 0.0002(14) 0.0005(14)
C13 0.0229(18) 0.0184(17) 0.047(3) -0.0005(14) -0.0063(16) -0.0067(17)
O3 0.0531(16) 0.0263(14) 0.065(2) -0.0169(12) -0.0224(14) 0.0060(13)
C15 0.0184(16) 0.0205(17) 0.033(2) 0.0011(13) -0.0036(14) -0.0012(15)
C16 0.0230(17) 0.0177(17) 0.043(2) -0.0019(14) 0.0002(16) 0.0027(16)
C17 0.0275(18) 0.0190(17) 0.035(2) -0.0025(14) 0.0044(15) -0.0011(15)
C18 0.0244(18) 0.0255(18) 0.035(2) -0.0045(14) 0.0063(15) -0.0099(16)
C19 0.0253(18) 0.0249(18) 0.032(2) -0.0032(14) -0.0026(15) 0.0040(16)
C20 0.0219(19) 0.042(2) 0.045(3) 0.0051(16) -0.0020(17) -0.0147(19)
C21 0.0261(18) 0.0269(18) 0.027(2) -0.0026(15) -0.0022(15) 0.0051(15)
C22 0.0212(17) 0.0184(17) 0.029(2) -0.0006(13) -0.0008(14) -0.0054(14)
C23 0.0212(17) 0.0212(17) 0.034(2) 0.0004(13) -0.0010(15) -0.0039(15)
C24 0.0217(17) 0.0173(16) 0.027(2) 0.0009(13) -0.0033(15) -0.0005(14)
C25 0.0195(16) 0.0179(17) 0.032(2) -0.0019(13) -0.0021(14) -0.0024(15)
C26 0.0200(16) 0.0179(17) 0.031(2) 0.0026(13) -0.0008(14) 0.0006(14)
C27 0.0189(17) 0.0248(18) 0.039(2) 0.0026(14) -0.0034(15) -0.0010(16)
C28 0.0251(17) 0.0236(18) 0.029(2) -0.0036(14) 0.0044(14) -0.0036(15)
C29 0.0230(18) 0.0272(19) 0.039(2) 0.0033(14) -0.0024(15) -0.0068(17)
C30 0.037(2) 0.0268(19) 0.048(3) 0.0049(16) -0.0036(18) -0.0006(18)
C31 0.0281(19) 0.0245(19) 0.048(3) 0.0070(15) -0.0063(17) -0.0010(17)
C32 0.0205(17) 0.0253(18) 0.045(2) -0.0080(14) 0.0031(16) -0.0062(17)
C33 0.0294(19) 0.0233(18) 0.037(2) -0.0017(15) -0.0009(16) -0.0028(16)
C34 0.0271(18) 0.0192(17) 0.036(2) 0.0028(14) -0.0013(15) -0.0002(15)
C35 0.0174(16) 0.0195(17) 0.030(2) 0.0036(13) -0.0025(14) -0.0024(15)
C36 0.0304(19) 0.037(2) 0.039(2) -0.0084(16) 0.0119(17) -0.0158(18)
C37 0.0196(18) 0.044(2) 0.052(3) 0.0005(16) 0.0044(17) -0.019(2)
C38 0.0237(18) 0.0246(18) 0.040(2) 0.0030(14) -0.0003(16) -0.0073(16)
C39 0.033(2) 0.031(2) 0.049(3) -0.0005(16) 0.0138(18) -0.0051(18)
O2 0.072(2) 0.059(2) 0.076(3) 0.0071(17) 0.0203(17) 0.0011(18)
C41 0.030(2) 0.031(2) 0.059(3) 0.0106(16) -0.0059(19) -0.005(2)
C42 0.0218(18) 0.034(2) 0.048(3) 0.0060(15) 0.0004(17) -0.0113(19)
C43 0.034(2) 0.0292(19) 0.029(2) -0.0102(15) -0.0043(16) -0.0025(16)
C44 0.030(2) 0.039(2) 0.035(2) -0.0037(16) -0.0058(16) -0.0077(17)
C45 0.034(2) 0.0173(17) 0.042(2) 0.0011(14) -0.0023(17) 0.0026(16)
C46 0.033(2) 0.040(2) 0.069(3) 0.0007(18) 0.017(2) -0.005(2)
C47 0.061(3) 0.023(2) 0.054(3) -0.0027(18) -0.014(2) 0.0105(18)
C48 0.047(3) 0.053(3) 0.086(4) 0.001(2) 0.040(2) 0.000(3)
C49 0.054(2) 0.0226(19) 0.056(3) 0.0062(17) 0.008(2) 0.0000(18)
C50 0.032(2) 0.065(3) 0.040(3) -0.0241(19) 0.0089(17) -0.016(2)
C51 0.066(3) 0.046(2) 0.040(3) -0.027(2) -0.025(2) 0.013(2)
C52 0.047(3) 0.049(2) 0.067(3) -0.002(2) 0.029(2) 0.001(2)
C53 0.045(2) 0.027(2) 0.068(3) 0.0014(17) 0.015(2) 0.010(2)
O1 0.114(3) 0.082(3) 0.106(3) 0.023(2) 0.038(3) 0.004(2)
C55 0.080(3) 0.079(3) 0.054(3) 0.016(3) 0.026(3) 0.019(3)
C56 0.074(3) 0.059(3) 0.096(4) -0.005(3) 0.040(3) -0.012(3)
C57 0.060(3) 0.041(3) 0.077(4) 0.011(2) 0.008(3) -0.011(3)
C58 0.137(5) 0.066(3) 0.070(4) 0.022(3) 0.014(4) -0.006(3)

loop_
_atom_type_symbol
_atom_type_description
_atom_type_scat_dispersion_real
_atom_type_scat_dispersion_imag
_atom_type_scat_source
C C 0.0033 0.0016 'International Tables Vol C Tables 4.2.6.8 and 6.1.1.4'
H H 0.0000 0.0000 'International Tables Vol C Tables 4.2.6.8 and 6.1.1.4'
N N 0.0061 0.0033 'International Tables Vol C Tables 4.2.6.8 and 6.1.1.4'
O O 0.0106 0.0060 'International Tables Vol C Tables 4.2.6.8 and 6.1.1.4'

loop_
_geom_angle_atom_site_label_1
_geom_angle_atom_site_label_2
_geom_angle_atom_site_label_3
_geom_angle
C24 N2 C9 106.4(3)
C24 N2 C3 113.0(2)
C9 N2 C3 140.0(3)
C24 N1 C4 103.0(3)
N2 C3 C12 111.0(2)
N2 C3 C35 108.3(2)
C12 C3 C35 114.5(3)
N2 C3 C22 98.8(2)
C12 C3 C22 115.3(2)
C35 C3 C22 107.7(2)
C9 C4 N1 112.4(3)
C9 C4 C11 121.7(3)
N1 C4 C11 125.9(3)
C42 C5 C7 116.4(3)
C42 C5 C32 122.0(3)
C7 C5 C32 121.5(3)
C34 C6 C26 124.1(3)
C34 C6 H6 118.0
C26 C6 H6 118.0
C27 C7 C5 120.1(3)
C27 C7 C9 124.2(3)
C5 C7 C9 115.6(3)
C18 C8 C22 124.8(3)
C18 C8 C38 119.1(3)
C22 C8 C38 116.0(3)
C4 C9 N2 104.4(3)
C4 C9 C7 123.2(3)
N2 C9 C7 132.4(3)
C31 C10 C25 118.1(3)
C31 C10 H10 121.0
C25 C10 H10 121.0
C39 C11 C32 120.7(3)
C39 C11 C4 121.7(3)
C32 C11 C4 117.6(3)
C26 C12 C21 120.5(3)
C26 C12 C3 122.3(3)
C21 C12 C3 117.2(3)
C16 C13 C29 120.1(3)
C16 C13 H13 120.0
C29 C13 H13 120.0
C35 C15 C16 119.1(3)
C35 C15 C19 119.2(3)
C16 C15 C19 121.6(3)
C13 C16 C15 121.0(3)
C13 C16 H16 119.5
C15 C16 H16 119.5
C28 C17 C26 124.6(3)
C28 C17 H17 117.7
C26 C17 H17 117.7
C36 C18 C8 120.5(3)
C36 C18 H18 119.7
C8 C18 H18 119.7
C21 C19 C15 122.2(3)
C21 C19 H19 118.9
C15 C19 H19 118.9
C37 C20 C38 121.5(3)
C37 C20 H20 119.3
C38 C20 H20 119.3
C19 C21 C12 124.1(3)
C19 C21 H21 117.9
C12 C21 H21 117.9
C25 C22 C8 121.6(3)
C25 C22 C3 111.2(3)
C8 C22 C3 127.0(3)
C35 C23 C29 121.1(3)
C35 C23 H23 119.5
C29 C23 H23 119.5
N1 C24 N2 113.8(3)
N1 C24 C25 137.5(3)
N2 C24 C25 108.7(3)
C22 C25 C10 122.0(3)
C22 C25 C24 108.2(3)
C10 C25 C24 129.7(3)
C12 C26 C6 124.0(3)
C12 C26 C17 119.9(3)
C6 C26 C17 116.0(3)
C30 C27 C7 121.0(3)
C30 C27 H27 119.5
C7 C27 H27 119.5
C17 C28 C33 118.1(3)
C17 C28 C43 122.4(3)
C33 C28 C43 119.6(3)
C13 C29 C23 119.2(3)
C13 C29 H29 120.4
C23 C29 H29 120.4
C27 C30 C41 119.6(4)
C27 C30 H30 120.2
C41 C30 H30 120.2
C10 C31 C38 121.8(3)
C10 C31 H31 119.1
C38 C31 H31 119.1
C46 C32 C11 116.5(4)
C46 C32 C5 123.1(3)
C11 C32 C5 120.3(3)
O3 C33 C28 120.6(3)
O3 C33 C34 120.8(3)
C28 C33 C34 118.7(3)
C6 C34 C33 118.4(3)
C6 C34 C45 122.7(3)
C33 C34 C45 119.0(3)
C23 C35 C15 119.4(3)
C23 C35 C3 119.2(3)
C15 C35 C3 121.3(3)
C18 C36 C37 120.2(4)
C18 C36 H36 119.9
C37 C36 H36 119.9
C20 C37 C36 120.4(3)
C20 C37 H37 119.8
C36 C37 H37 119.8
C20 C38 C31 121.2(3)
C20 C38 C8 118.3(3)
C31 C38 C8 120.5(3)
C52 C39 C11 121.4(3)
C52 C39 H39 119.3
C11 C39 H39 119.3
C57 O2 C55 115.7(4)
C42 C41 C30 120.5(3)
C42 C41 H41 119.7
C30 C41 H41 119.7
C41 C42 C5 122.3(3)
C41 C42 H42 118.8
C5 C42 H42 118.8
C51 C43 C28 111.4(3)
C51 C43 C50 108.5(3)
C28 C43 C50 110.5(3)
C51 C43 C44 107.6(3)
C28 C43 C44 110.0(3)
C50 C43 C44 108.7(3)
C43 C44 H44A 109.5
C43 C44 H44B 109.5
H44A C44 H44B 109.5
C43 C44 H44C 109.5
H44A C44 H44C 109.5
H44B C44 H44C 109.5
C47 C45 C34 111.2(3)
C47 C45 C49 107.5(3)
C34 C45 C49 109.4(3)
C47 C45 C53 108.2(3)
C34 C45 C53 111.0(3)
C49 C45 C53 109.4(3)
C48 C46 C32 121.4(4)
C48 C46 H46 119.3
C32 C46 H46 119.3
C45 C47 H47A 109.5
C45 C47 H47B 109.5
H47A C47 H47B 109.5
C45 C47 H47C 109.5
H47A C47 H47C 109.5
H47B C47 H47C 109.5
C46 C48 C52 121.8(4)
C46 C48 H48 119.1
C52 C48 H48 119.1
C45 C49 H49A 109.5
C45 C49 H49B 109.5
H49A C49 H49B 109.5
C45 C49 H49C 109.5
H49A C49 H49C 109.5
H49B C49 H49C 109.5
C43 C50 H50A 109.5
C43 C50 H50B 109.5
H50A C50 H50B 109.5
C43 C50 H50C 109.5
H50A C50 H50C 109.5
H50B C50 H50C 109.5
C43 C51 H51A 109.5
C43 C51 H51B 109.5
H51A C51 H51B 109.5
C43 C51 H51C 109.5
H51A C51 H51C 109.5
H51B C51 H51C 109.5
C39 C52 C48 118.2(4)
C39 C52 H52 120.9
C48 C52 H52 120.9
C45 C53 H53A 109.5
C45 C53 H53B 109.5
H53A C53 H53B 109.5
C45 C53 H53C 109.5
H53A C53 H53C 109.5
H53B C53 H53C 109.5
O2 C55 C56 106.8(4)
O2 C55 H55A 110.4
C56 C55 H55A 110.4
O2 C55 H55B 110.4
C56 C55 H55B 110.4
H55A C55 H55B 108.6
C55 C56 H56A 109.5
C55 C56 H56B 109.5
H56A C56 H56B 109.5
C55 C56 H56C 109.5
H56A C56 H56C 109.5
H56B C56 H56C 109.5
O1 C57 O2 123.6(5)
O1 C57 C58 122.7(5)
O2 C57 C58 113.7(4)
C57 C58 H58A 109.5
C57 C58 H58B 109.5
H58A C58 H58B 109.5
C57 C58 H58C 109.5
H58A C58 H58C 109.5
H58B C58 H58C 109.5

loop_
_geom_bond_atom_site_label_1
_geom_bond_atom_site_label_2
_geom_bond_distance
N2 C24 1.373(4)
N2 C9 1.386(4)
N2 C3 1.482(4)
N1 C24 1.312(4)
N1 C4 1.389(4)
C3 C12 1.531(5)
C3 C35 1.540(4)
C3 C22 1.554(4)
C4 C9 1.376(5)
C4 C11 1.427(5)
C5 C42 1.407(5)
C5 C7 1.430(5)
C5 C32 1.447(5)
C6 C34 1.354(4)
C6 C26 1.437(4)
C6 H6 0.95
C7 C27 1.398(5)
C7 C9 1.441(4)
C8 C18 1.417(5)
C8 C22 1.431(4)
C8 C38 1.435(4)
C10 C31 1.371(5)
C10 C25 1.410(4)
C10 H10 0.95
C11 C39 1.398(5)
C11 C32 1.424(5)
C12 C26 1.400(4)
C12 C21 1.436(4)
C13 C16 1.374(5)
C13 C29 1.387(5)
C13 H13 0.95
O3 C33 1.242(4)
C15 C35 1.393(4)
C15 C16 1.398(4)
C15 C19 1.447(5)
C16 H16 0.95
C17 C28 1.349(4)
C17 C26 1.442(4)
C17 H17 0.95
C18 C36 1.366(4)
C18 H18 0.95
C19 C21 1.342(4)
C19 H19 0.95
C20 C37 1.359(5)
C20 C38 1.407(5)
C20 H20 0.95
C21 H21 0.95
C22 C25 1.367(5)
C23 C35 1.386(5)
C23 C29 1.392(4)
C23 H23 0.95
C24 C25 1.437(4)
C27 C30 1.375(4)
C27 H27 0.95
C28 C33 1.483(5)
C28 C43 1.525(5)
C29 H29 0.95
C30 C41 1.386(5)
C30 H30 0.95
C31 C38 1.411(5)
C31 H31 0.95
C32 C46 1.409(5)
C33 C34 1.487(5)
C34 C45 1.531(4)
C36 C37 1.415(5)
C36 H36 0.95
C37 H37 0.95
C39 C52 1.369(5)
C39 H39 0.95
O2 C57 1.322(5)
O2 C55 1.460(5)
C41 C42 1.368(5)
C41 H41 0.95
C42 H42 0.95
C43 C51 1.523(5)
C43 C50 1.536(5)
C43 C44 1.541(5)
C44 H44A 0.98
C44 H44B 0.98
C44 H44C 0.98
C45 C47 1.519(5)
C45 C49 1.532(5)
C45 C53 1.532(5)
C46 C48 1.367(6)
C46 H46 0.95
C47 H47A 0.98
C47 H47B 0.98
C47 H47C 0.98
C48 C52 1.397(6)
C48 H48 0.95
C49 H49A 0.98
C49 H49B 0.98
C49 H49C 0.98
C50 H50A 0.98
C50 H50B 0.98
C50 H50C 0.98
C51 H51A 0.98
C51 H51B 0.98
C51 H51C 0.98
C52 H52 0.95
C53 H53A 0.98
C53 H53B 0.98
C53 H53C 0.98
O1 C57 1.201(5)
C55 C56 1.502(6)
C55 H55A 0.99
C55 H55B 0.99
C56 H56A 0.98
C56 H56B 0.98
C56 H56C 0.98
C57 C58 1.511(7)
C58 H58A 0.98
C58 H58B 0.98
C58 H58C 0.98
